data_4072343
loop_
_publ_author_name
'Wang, Aichen'
'Sun, Hongjian'
'Li, Xiaoyan'

_publ_section_title
;
 N-Assisted Carbon&#x2212;Hydrogen Bond Activation by Cobalt(I) Complexes
;
_journal_issue 21
_journal_name_full Organometallics
_journal_page_first 5434
_journal_paper_doi 10.1021/om8007844
_journal_volume 27
_journal_year 2008
_chemical_formula_sum 'C27 H39 Cl Co N3 O P2'
_chemical_formula_weight 577.93
_chemical_name_systematic
; 
 ? 
;
_space_group_IT_number 33
_symmetry_cell_setting orthorhombic
_symmetry_space_group_name_Hall 'P 2c -2n'
_symmetry_space_group_name_H-M 'P n a 21'
_atom_sites_solution_hydrogens geom
_atom_sites_solution_primary direct
_atom_sites_solution_secondary difmap
_audit_creation_method SHELXL-97
_cell_angle_alpha 90.00
_cell_angle_beta 90.00
_cell_angle_gamma 90.00
_cell_formula_units_Z 1
_cell_length_a 17.122(3)
_cell_length_b 10.182(2)
_cell_length_c 32.959(7)
_cell_measurement_temperature 293(2)
_cell_volume 5745.9(19)
_computing_cell_refinement 'Bruker XSCANS'
_computing_data_collection 'Bruker XSCANS'
_computing_data_reduction 'Bruker SHELXTL'
_computing_molecular_graphics 'Bruker SHELXTL'
_computing_publication_material 'Bruker SHELXTL'
_computing_structure_refinement 'SHELXL-97 (Sheldrick, 1997)'
_computing_structure_solution 'SHELXS-97 (Sheldrick, 1990)'
_diffrn_ambient_temperature 293(2)
_diffrn_measured_fraction_theta_full 0.913
_diffrn_measured_fraction_theta_max 0.913
_diffrn_measurement_device_type 'Bruker P4'
_diffrn_measurement_method '\w scans'
_diffrn_radiation_monochromator graphite
_diffrn_radiation_source 'fine-focus sealed tube'
_diffrn_radiation_type MoK\a
_diffrn_radiation_wavelength 0.71073
_diffrn_reflns_av_R_equivalents 0.0504
_diffrn_reflns_av_sigmaI/netI 0.0976
_diffrn_reflns_limit_h_max 16
_diffrn_reflns_limit_h_min -21
_diffrn_reflns_limit_k_max 12
_diffrn_reflns_limit_k_min -6
_diffrn_reflns_limit_l_max 42
_diffrn_reflns_limit_l_min -38
_diffrn_reflns_number 13143
_diffrn_reflns_theta_full 27.13
_diffrn_reflns_theta_max 27.13
_diffrn_reflns_theta_min 2.41
_exptl_absorpt_coefficient_mu 0.103
_exptl_absorpt_correction_type none
_exptl_crystal_density_diffrn 0.167
_exptl_crystal_density_method 'not measured'
_exptl_crystal_F_000 304
_refine_diff_density_max 0.411
_refine_diff_density_min -0.821
_refine_diff_density_rms 0.075
_refine_ls_abs_structure_details 'Flack H D (1983), Acta Cryst. A39, 876-881'
_refine_ls_abs_structure_Flack 0.44(6)
_refine_ls_extinction_method none
_refine_ls_goodness_of_fit_ref 0.853
_refine_ls_hydrogen_treatment mixed
_refine_ls_matrix_type full
_refine_ls_number_parameters 651
_refine_ls_number_reflns 10018
_refine_ls_number_restraints 1
_refine_ls_restrained_S_all 0.853
_refine_ls_R_factor_all 0.1140
_refine_ls_R_factor_gt 0.0577
_refine_ls_shift/su_max 0.007
_refine_ls_shift/su_mean 0.000
_refine_ls_structure_factor_coef Fsqd
_refine_ls_weighting_details 'calc w=1/[\s^2^(Fo^2^)+(0.0817P)^2^+0.0000P] where P=(Fo^2^+2Fc^2^)/3'
_refine_ls_weighting_scheme calc
_refine_ls_wR_factor_gt 0.1333
_refine_ls_wR_factor_ref 0.1546
_reflns_number_gt 5157
_reflns_number_total 10018
_reflns_threshold_expression >2sigma(I)
_cod_data_source_file om8007844_si_002.cif
_cod_data_source_block 22
_cod_depositor_comments
;
The following automatic conversions were performed:

'_symmetry_cell_setting' value 'Orthorhombic' changed to
'orthorhombic' according to
/home/saulius/struct/CIF-dictionaries/cif_core.dic dictionary named
'cif_core.dic' version 2.4.1 from 2010-06-29.

Automatic conversion script
Id: cif_fix_values 1715 2011-07-08 13:25:40Z adriana 
;
_cod_original_cell_volume 5746(2)
_cod_original_sg_symbol_H-M Pna2(1)
_cod_database_code 4072343

loop_
_symmetry_equiv_pos_as_xyz
'x, y, z'
'-x, -y, z+1/2'
'x+1/2, -y+1/2, z'
'-x+1/2, y+1/2, z+1/2'

loop_
_atom_site_label
_atom_site_type_symbol
_atom_site_fract_x
_atom_site_fract_y
_atom_site_fract_z
_atom_site_U_iso_or_equiv
_atom_site_adp_type
_atom_site_occupancy
_atom_site_symmetry_multiplicity
_atom_site_calc_flag
_atom_site_refinement_flags
Co1 Co 0.25464(7) 0.74884(12) 0.14970(4) 0.0343(4) Uani 1 1 d .
P2 P 0.34510(11) 0.8090(3) 0.19445(9) 0.0420(6) Uani 1 1 d .
Cl1 Cl 0.35614(12) 0.6742(3) 0.11137(8) 0.0538(6) Uani 1 1 d .
P1 P 0.17828(12) 0.6616(3) 0.10286(8) 0.0438(6) Uani 1 1 d .
Co2 Co 0.49915(7) 0.25305(12) 0.38890(4) 0.0380(5) Uani 1 1 d .
P4 P 0.57022(11) 0.3420(3) 0.43780(8) 0.0422(6) Uani 1 1 d .
P3 P 0.40893(12) 0.1958(3) 0.34480(8) 0.0417(5) Uani 1 1 d .
O1 O 0.2530(3) 0.9234(6) 0.12269(18) 0.0420(14) Uani 1 1 d .
N8 N 0.1374(5) 0.7516(7) 0.2071(3) 0.035(2) Uani 1 1 d .
C12 C 0.1957(5) 0.9956(10) 0.1378(2) 0.040(2) Uani 1 1 d .
C14 C 0.2704(8) 0.2439(9) 0.2155(4) 0.046(3) Uani 1 1 d .
H14A H 0.2758 0.2188 0.2435 0.068 Uiso 1 1 calc R
H14B H 0.3204 0.2403 0.2025 0.068 Uiso 1 1 calc R
H14C H 0.2350 0.1849 0.2022 0.068 Uiso 1 1 calc R
C5 C 0.1451(5) 0.5356(11) 0.2382(3) 0.050(2) Uani 1 1 d .
H5 H 0.1047 0.5569 0.2559 0.060 Uiso 1 1 calc R
N7 N 0.1729(3) 0.8171(9) 0.1794(2) 0.0386(17) Uani 1 1 d .
C16 C 0.1869(10) 0.7473(11) 0.0548(5) 0.065(5) Uani 1 1 d .
H16A H 0.1509 0.7103 0.0357 0.097 Uiso 1 1 calc R
H16B H 0.2392 0.7384 0.0447 0.097 Uiso 1 1 calc R
H16C H 0.1751 0.8386 0.0587 0.097 Uiso 1 1 calc R
C3 C 0.2384(5) 0.3836(9) 0.2131(3) 0.047(2) Uani 1 1 d .
C7 C 0.1508(4) 0.9460(9) 0.1702(2) 0.0375(19) Uani 1 1 d .
C1 C 0.2345(4) 0.5974(9) 0.1837(2) 0.0365(19) Uani 1 1 d .
C4 C 0.1780(5) 0.4144(11) 0.2394(3) 0.046(2) Uani 1 1 d .
H4 H 0.1600 0.3522 0.2579 0.056 Uiso 1 1 calc R
C2 C 0.2675(4) 0.4757(10) 0.1857(3) 0.042(2) Uani 1 1 d .
H2 H 0.3092 0.4542 0.1689 0.051 Uiso 1 1 calc R
C15 C 0.1982(6) 0.4931(12) 0.0908(3) 0.059(3) Uani 1 1 d .
H15A H 0.1591 0.4608 0.0725 0.089 Uiso 1 1 calc R
H15B H 0.1975 0.4417 0.1153 0.089 Uiso 1 1 calc R
H15C H 0.2486 0.4864 0.0783 0.089 Uiso 1 1 calc R
C6 C 0.1720(4) 0.6283(10) 0.2103(2) 0.038(2) Uani 1 1 d .
C17 C 0.0759(5) 0.6613(15) 0.1149(3) 0.070(4) Uani 1 1 d .
H17A H 0.0582 0.7501 0.1184 0.104 Uiso 1 1 calc R
H17B H 0.0675 0.6129 0.1395 0.104 Uiso 1 1 calc R
H17C H 0.0473 0.6208 0.0932 0.104 Uiso 1 1 calc R
C9 C 0.0709(4) 1.1376(10) 0.1733(3) 0.040(2) Uani 1 1 d .
C8 C 0.0891(5) 1.0153(9) 0.1875(2) 0.0385(19) Uani 1 1 d .
H8 H 0.0604 0.9785 0.2085 0.046 Uiso 1 1 calc R
C20 C 0.4186(6) 0.6866(14) 0.2066(3) 0.067(3) Uani 1 1 d .
H20A H 0.4387 0.6491 0.1820 0.100 Uiso 1 1 calc R
H20B H 0.3956 0.6187 0.2229 0.100 Uiso 1 1 calc R
H20C H 0.4604 0.7273 0.2214 0.100 Uiso 1 1 calc R
C10 C 0.1132(5) 1.1880(10) 0.1403(3) 0.043(2) Uani 1 1 d .
H10 H 0.0996 1.2697 0.1299 0.051 Uiso 1 1 calc R
C19 C 0.4023(4) 0.9460(11) 0.1775(3) 0.050(2) Uani 1 1 d .
H19A H 0.3691 1.0210 0.1739 0.075 Uiso 1 1 calc R
H19B H 0.4268 0.9246 0.1521 0.075 Uiso 1 1 calc R
H19C H 0.4417 0.9657 0.1973 0.075 Uiso 1 1 calc R
C11 C 0.1748(5) 1.1202(10) 0.1226(3) 0.045(2) Uani 1 1 d .
H11 H 0.2020 1.1567 0.1009 0.054 Uiso 1 1 calc R
C18 C 0.3072(5) 0.8619(14) 0.2435(2) 0.062(3) Uani 1 1 d .
H18A H 0.3497 0.8892 0.2605 0.092 Uiso 1 1 calc R
H18B H 0.2800 0.7904 0.2561 0.092 Uiso 1 1 calc R
H18C H 0.2719 0.9341 0.2396 0.092 Uiso 1 1 calc R
C13 C 0.0052(6) 1.2171(12) 0.1910(4) 0.054(3) Uani 1 1 d .
H13A H -0.0183 1.1693 0.2129 0.082 Uiso 1 1 calc R
H13B H -0.0332 1.2337 0.1704 0.082 Uiso 1 1 calc R
H13C H 0.0253 1.2991 0.2009 0.082 Uiso 1 1 calc R
Cl2 Cl 0.3935(2) 0.3231(5) 0.42657(14) 0.1130(14) Uani 1 1 d .
O2 O 0.5006(3) 0.0766(7) 0.41695(17) 0.0433(14) Uani 1 1 d .
N10 N 0.5819(4) 0.1845(8) 0.35978(19) 0.0354(16) Uani 1 1 d .
C39 C 0.5591(5) 0.0041(10) 0.4028(3) 0.041(2) Uani 1 1 d .
N11 N 0.6186(6) 0.2507(8) 0.3319(3) 0.044(3) Uani 1 1 d .
C28 C 0.5219(5) 0.4018(10) 0.3565(3) 0.045(2) Uani 1 1 d .
C34 C 0.6049(4) 0.0571(9) 0.3702(2) 0.0355(18) Uani 1 1 d .
C45 C 0.5474(5) 0.5072(12) 0.4530(3) 0.054(3) Uani 1 1 d .
H45A H 0.5860 0.5377 0.4719 0.081 Uiso 1 1 calc R
H45B H 0.4969 0.5089 0.4656 0.081 Uiso 1 1 calc R
H45C H 0.5471 0.5632 0.4295 0.081 Uiso 1 1 calc R
C43 C 0.3382(5) 0.3207(15) 0.3320(4) 0.074(4) Uani 1 1 d .
H43A H 0.2969 0.2822 0.3163 0.111 Uiso 1 1 calc R
H43B H 0.3631 0.3885 0.3164 0.111 Uiso 1 1 calc R
H43C H 0.3169 0.3576 0.3564 0.111 Uiso 1 1 calc R
C44 C 0.3514(5) 0.0555(12) 0.3601(3) 0.052(3) Uani 1 1 d .
H44A H 0.3299 0.0710 0.3865 0.077 Uiso 1 1 calc R
H44B H 0.3840 -0.0211 0.3608 0.077 Uiso 1 1 calc R
H44C H 0.3098 0.0422 0.3410 0.077 Uiso 1 1 calc R
C33 C 0.5850(5) 0.3749(10) 0.3296(3) 0.040(2) Uani 1 1 d .
C47 C 0.6732(5) 0.3481(14) 0.4265(3) 0.067(3) Uani 1 1 d .
H47A H 0.6812 0.3963 0.4018 0.101 Uiso 1 1 calc R
H47B H 0.6928 0.2604 0.4233 0.101 Uiso 1 1 calc R
H47C H 0.7003 0.3908 0.4483 0.101 Uiso 1 1 calc R
C42 C 0.4474(5) 0.1401(14) 0.2963(2) 0.062(3) Uani 1 1 d .
H42A H 0.4763 0.0603 0.3002 0.093 Uiso 1 1 calc R
H42B H 0.4812 0.2062 0.2852 0.093 Uiso 1 1 calc R
H42C H 0.4050 0.1243 0.2779 0.093 Uiso 1 1 calc R
C46 C 0.5662(7) 0.2503(11) 0.4845(4) 0.051(4) Uani 1 1 d .
H46A H 0.5950 0.2960 0.5051 0.077 Uiso 1 1 calc R
H46B H 0.5886 0.1650 0.4804 0.077 Uiso 1 1 calc R
H46C H 0.5128 0.2411 0.4929 0.077 Uiso 1 1 calc R
C32 C 0.6135(5) 0.4650(10) 0.3019(3) 0.043(2) Uani 1 1 d .
H32 H 0.6551 0.4445 0.2849 0.052 Uiso 1 1 calc R
C35 C 0.6647(4) -0.0164(10) 0.3519(2) 0.040(2) Uani 1 1 d .
H35 H 0.6922 0.0182 0.3300 0.048 Uiso 1 1 calc R
C36 C 0.6824(4) -0.1383(11) 0.3661(3) 0.044(2) Uani 1 1 d .
C29 C 0.4886(5) 0.5291(10) 0.3526(2) 0.043(2) Uani 1 1 d .
H29 H 0.4465 0.5504 0.3692 0.052 Uiso 1 1 calc R
C30 C 0.5150(5) 0.6237(10) 0.3255(2) 0.041(2) Uani 1 1 d .
C37 C 0.6389(4) -0.1887(10) 0.3994(2) 0.042(2) Uani 1 1 d .
H37 H 0.6514 -0.2712 0.4096 0.050 Uiso 1 1 calc R
C38 C 0.5792(4) -0.1198(11) 0.4169(3) 0.044(2) Uani 1 1 d .
H38 H 0.5518 -0.1564 0.4385 0.052 Uiso 1 1 calc R
C40 C 0.7480(6) -0.2229(12) 0.3471(4) 0.056(3) Uani 1 1 d .
H40A H 0.7253 -0.2889 0.3300 0.084 Uiso 1 1 calc R
H40B H 0.7777 -0.2644 0.3682 0.084 Uiso 1 1 calc R
H40C H 0.7818 -0.1679 0.3312 0.084 Uiso 1 1 calc R
C41 C 0.4752(9) 0.7542(11) 0.3245(4) 0.057(4) Uani 1 1 d .
H41A H 0.4402 0.7611 0.3472 0.085 Uiso 1 1 calc R
H41B H 0.4462 0.7627 0.2997 0.085 Uiso 1 1 calc R
H41C H 0.5136 0.8228 0.3261 0.085 Uiso 1 1 calc R
C31 C 0.5770(5) 0.5890(11) 0.3004(3) 0.050(2) Uani 1 1 d .
H31 H 0.5953 0.6505 0.2819 0.060 Uiso 1 1 calc R
C26 C 0.5181(9) 0.2511(11) 0.0404(4) 0.051(3) Uani 1 1 d .
H26 H 0.5634 0.2645 0.0253 0.062 Uiso 1 1 calc R
C23 C 0.3898(6) 0.2018(15) 0.0876(3) 0.053(3) Uani 1 1 d .
H23 H 0.3464 0.1862 0.1039 0.064 Uiso 1 1 calc R
C22 C 0.4203(5) 0.3262(14) 0.0866(3) 0.054(3) Uani 1 1 d .
H22 H 0.3984 0.3916 0.1027 0.065 Uiso 1 1 calc R
C24 C 0.4203(5) 0.0987(11) 0.0656(3) 0.048(2) Uani 1 1 d .
C21 C 0.4855(6) 0.3566(13) 0.0612(3) 0.053(3) Uani 1 1 d .
N9 N 0.3881(5) -0.0229(10) 0.0670(3) 0.065(2) Uani 1 1 d .
H9A H 0.4251 -0.0820 0.0721 0.097 Uiso 1 1 calc R
H9B H 0.3657 -0.0408 0.0433 0.097 Uiso 1 1 calc R
H9C H 0.3523 -0.0257 0.0866 0.097 Uiso 1 1 calc R
C27 C 0.5214(6) 0.4884(11) 0.0611(3) 0.064(3) Uani 1 1 d .
H27A H 0.5611 0.4922 0.0405 0.095 Uiso 1 1 calc R
H27B H 0.5444 0.5055 0.0871 0.095 Uiso 1 1 calc R
H27C H 0.4821 0.5532 0.0555 0.095 Uiso 1 1 calc R
C25 C 0.4848(5) 0.1250(13) 0.0414(3) 0.052(3) Uani 1 1 d .
H25 H 0.5061 0.0583 0.0256 0.062 Uiso 1 1 calc R
N12 N 0.3651(5) 1.0266(12) 0.4696(2) 0.072(3) Uani 1 1 d .
H12A H 0.3274 1.0847 0.4743 0.109 Uiso 1 1 calc R
H12B H 0.3871 1.0437 0.4457 0.109 Uiso 1 1 calc R
H12C H 0.4010 1.0319 0.4890 0.109 Uiso 1 1 calc R
C51 C 0.3325(5) 0.8965(14) 0.4690(3) 0.056(3) Uani 1 1 d .
C52 C 0.3675(6) 0.7974(15) 0.4472(3) 0.055(3) Uani 1 1 d .
H52 H 0.4105 0.8163 0.4310 0.065 Uiso 1 1 calc R
C53 C 0.3396(6) 0.6703(16) 0.4491(4) 0.066(4) Uani 1 1 d .
H53 H 0.3636 0.6037 0.4344 0.079 Uiso 1 1 calc R
C48 C 0.2741(7) 0.6429(16) 0.4737(4) 0.076(4) Uani 1 1 d .
C50 C 0.2663(6) 0.8717(17) 0.4924(3) 0.069(4) Uani 1 1 d .
H50 H 0.2414 0.9395 0.5061 0.083 Uiso 1 1 calc R
C54 C 0.2444(7) 0.4989(17) 0.4763(4) 0.105(5) Uani 1 1 d .
H54A H 0.2183 0.4761 0.4515 0.157 Uiso 1 1 calc R
H54B H 0.2085 0.4907 0.4985 0.157 Uiso 1 1 calc R
H54C H 0.2879 0.4409 0.4804 0.157 Uiso 1 1 calc R
C49 C 0.2384(10) 0.7458(17) 0.4947(6) 0.084(7) Uani 1 1 d .
H49A H 0.1843 0.7482 0.4861 0.101 Uiso 1 1 calc R
H49B H 0.2383 0.7217 0.5232 0.101 Uiso 1 1 calc R

loop_
_atom_site_aniso_label
_atom_site_aniso_U_11
_atom_site_aniso_U_22
_atom_site_aniso_U_33
_atom_site_aniso_U_23
_atom_site_aniso_U_13
_atom_site_aniso_U_12
Co1 0.0324(8) 0.0345(12) 0.0359(8) -0.0012(4) 0.0032(6) -0.0005(4)
P2 0.0359(11) 0.0404(18) 0.0496(12) -0.0039(13) -0.0035(9) 0.0019(10)
Cl1 0.0524(12) 0.0427(16) 0.0664(14) -0.0057(12) 0.0131(10) 0.0028(10)
P1 0.0472(12) 0.0439(18) 0.0403(11) -0.0036(11) 0.0010(8) -0.0049(10)
Co2 0.0368(9) 0.0331(12) 0.0440(10) 0.0008(5) 0.0022(6) -0.0003(5)
P4 0.0408(10) 0.0426(18) 0.0432(11) -0.0029(11) -0.0008(8) -0.0001(10)
P3 0.0373(11) 0.0412(17) 0.0468(12) 0.0041(12) -0.0038(9) -0.0006(10)
O1 0.039(3) 0.037(4) 0.050(3) 0.003(3) 0.006(2) 0.000(3)
N8 0.037(4) 0.027(6) 0.041(5) 0.006(3) -0.007(4) 0.000(3)
C12 0.038(4) 0.044(7) 0.039(4) 0.001(4) -0.006(3) -0.004(4)
C14 0.048(6) 0.025(7) 0.064(8) -0.002(4) -0.017(6) -0.001(4)
C5 0.059(5) 0.054(8) 0.038(4) 0.000(4) 0.009(4) -0.006(5)
N7 0.035(3) 0.038(5) 0.043(4) 0.007(4) -0.002(3) -0.003(3)
C16 0.101(11) 0.036(11) 0.058(10) 0.004(5) -0.013(8) -0.002(5)
C3 0.060(5) 0.028(5) 0.052(5) -0.007(4) -0.010(4) 0.000(4)
C7 0.034(4) 0.042(6) 0.036(4) 0.004(4) -0.004(3) -0.004(4)
C1 0.035(4) 0.041(6) 0.033(4) -0.002(3) -0.001(3) 0.007(4)
C4 0.058(5) 0.036(7) 0.045(5) 0.000(4) -0.002(4) 0.003(4)
C2 0.037(4) 0.034(6) 0.055(5) 0.003(4) -0.007(4) 0.002(4)
C15 0.080(7) 0.042(7) 0.056(5) -0.007(5) -0.017(5) -0.004(5)
C6 0.040(4) 0.035(6) 0.038(4) -0.002(4) -0.004(3) 0.003(4)
C17 0.040(5) 0.104(12) 0.065(6) -0.010(7) -0.003(4) -0.015(5)
C9 0.037(4) 0.032(6) 0.051(5) 0.002(4) -0.006(3) -0.001(3)
C8 0.043(4) 0.036(6) 0.037(4) -0.004(4) -0.002(3) 0.000(4)
C20 0.054(5) 0.066(9) 0.080(7) -0.005(7) -0.015(5) 0.016(6)
C10 0.048(5) 0.029(6) 0.052(5) 0.003(4) -0.008(4) -0.004(4)
C19 0.039(5) 0.045(7) 0.066(6) -0.006(5) -0.003(4) -0.007(4)
C11 0.056(5) 0.035(6) 0.042(5) 0.005(4) 0.006(4) 0.004(4)
C18 0.054(5) 0.086(10) 0.044(5) -0.002(5) 0.005(4) -0.001(5)
C13 0.059(7) 0.044(6) 0.060(6) -0.010(6) 0.013(5) 0.016(5)
Cl2 0.100(3) 0.104(4) 0.135(3) -0.016(3) 0.017(2) -0.003(2)
O2 0.037(3) 0.044(4) 0.049(3) -0.001(3) 0.006(2) 0.003(3)
N10 0.051(4) 0.024(5) 0.031(3) 0.002(3) -0.003(3) -0.002(3)
C39 0.037(4) 0.035(6) 0.050(5) -0.001(4) 0.004(3) -0.002(4)
N11 0.047(5) 0.047(8) 0.038(5) 0.003(3) 0.017(4) -0.005(3)
C28 0.044(4) 0.044(7) 0.047(5) -0.008(4) -0.005(4) 0.000(4)
C34 0.034(4) 0.034(6) 0.038(4) 0.000(4) 0.000(3) 0.004(3)
C45 0.066(6) 0.052(8) 0.043(5) -0.003(4) 0.000(4) -0.001(5)
C43 0.039(5) 0.081(11) 0.102(8) 0.008(8) -0.029(5) 0.009(5)
C44 0.041(5) 0.056(8) 0.057(5) -0.001(5) -0.004(4) -0.005(4)
C33 0.039(4) 0.029(6) 0.051(5) -0.002(4) 0.000(3) -0.007(4)
C47 0.055(6) 0.083(11) 0.064(6) -0.022(6) -0.012(4) -0.003(5)
C42 0.064(6) 0.082(10) 0.039(5) -0.002(5) -0.017(4) -0.020(5)
C46 0.049(6) 0.068(13) 0.036(7) -0.002(4) -0.003(5) 0.004(4)
C32 0.051(5) 0.032(6) 0.046(4) 0.005(4) 0.004(4) 0.010(4)
C35 0.028(4) 0.043(6) 0.048(5) -0.001(4) 0.000(3) -0.001(4)
C36 0.040(4) 0.047(7) 0.046(5) -0.011(4) -0.005(3) 0.005(4)
C29 0.041(4) 0.045(7) 0.044(4) -0.005(4) -0.001(3) 0.001(4)
C30 0.039(4) 0.041(6) 0.042(4) 0.000(4) -0.008(3) -0.006(4)
C37 0.039(4) 0.037(6) 0.050(5) 0.002(4) -0.003(3) 0.006(4)
C38 0.036(4) 0.046(7) 0.049(5) 0.003(4) -0.002(3) -0.001(4)
C40 0.049(6) 0.053(7) 0.066(7) 0.001(6) -0.017(5) 0.009(5)
C41 0.067(8) 0.053(11) 0.050(8) 0.005(5) 0.005(6) 0.013(5)
C31 0.062(6) 0.041(7) 0.048(5) 0.007(5) -0.004(4) -0.016(4)
C26 0.059(6) 0.048(8) 0.047(6) 0.002(4) 0.000(6) 0.004(5)
C23 0.045(5) 0.060(9) 0.054(6) 0.002(6) 0.015(4) 0.007(5)
C22 0.047(5) 0.067(9) 0.047(5) -0.012(5) 0.006(4) 0.003(5)
C24 0.054(5) 0.046(7) 0.045(5) -0.002(4) 0.002(4) -0.002(4)
C21 0.055(5) 0.057(8) 0.047(5) 0.007(5) -0.018(4) -0.005(5)
N9 0.075(6) 0.048(7) 0.072(5) 0.000(5) 0.018(4) -0.009(4)
C27 0.075(6) 0.042(7) 0.074(6) 0.016(5) -0.019(5) -0.008(5)
C25 0.042(5) 0.069(9) 0.045(5) 0.003(5) 0.002(4) 0.008(5)
N12 0.051(5) 0.111(10) 0.055(5) -0.015(5) -0.001(4) 0.005(5)
C51 0.042(5) 0.086(10) 0.039(5) 0.002(5) -0.002(4) 0.001(5)
C52 0.045(5) 0.065(9) 0.053(5) 0.010(5) -0.006(4) -0.022(5)
C53 0.057(6) 0.071(10) 0.069(7) 0.010(7) -0.021(5) 0.002(6)
C48 0.058(6) 0.086(12) 0.085(8) 0.038(8) -0.028(6) -0.024(6)
C50 0.042(5) 0.115(14) 0.051(6) 0.006(6) 0.003(4) -0.010(6)
C54 0.078(8) 0.114(14) 0.121(10) 0.047(10) -0.028(7) -0.047(8)
C49 0.052(7) 0.14(2) 0.057(8) 0.018(8) -0.004(7) -0.018(8)

loop_
_atom_type_symbol
_atom_type_description
_atom_type_scat_dispersion_real
_atom_type_scat_dispersion_imag
_atom_type_scat_source
C C 0.0033 0.0016 'International Tables Vol C Tables 4.2.6.8 and 6.1.1.4'
H H 0.0000 0.0000 'International Tables Vol C Tables 4.2.6.8 and 6.1.1.4'
N N 0.0061 0.0033 'International Tables Vol C Tables 4.2.6.8 and 6.1.1.4'
O O 0.0106 0.0060 'International Tables Vol C Tables 4.2.6.8 and 6.1.1.4'
P P 0.1023 0.0942 'International Tables Vol C Tables 4.2.6.8 and 6.1.1.4'
Cl Cl 0.1484 0.1585 'International Tables Vol C Tables 4.2.6.8 and 6.1.1.4'
Co Co 0.3494 0.9721 'International Tables Vol C Tables 4.2.6.8 and 6.1.1.4'

loop_
_geom_angle_atom_site_label_1
_geom_angle_atom_site_label_2
_geom_angle_atom_site_label_3
_geom_angle
N7 Co1 C1 81.9(4)
N7 Co1 O1 83.7(3)
C1 Co1 O1 165.5(3)
N7 Co1 P1 94.2(2)
C1 Co1 P1 88.8(2)
O1 Co1 P1 92.2(2)
N7 Co1 P2 94.2(2)
C1 Co1 P2 87.7(3)
O1 Co1 P2 93.47(19)
P1 Co1 P2 170.35(12)
N7 Co1 Cl1 177.2(3)
C1 Co1 Cl1 101.0(2)
O1 Co1 Cl1 93.47(19)
P1 Co1 Cl1 85.97(12)
P2 Co1 Cl1 85.89(9)
C19 P2 C20 102.9(5)
C19 P2 C18 103.9(5)
C20 P2 C18 104.7(5)
C19 P2 Co1 112.8(3)
C20 P2 Co1 116.1(4)
C18 P2 Co1 114.9(3)
C15 P1 C17 103.5(6)
C15 P1 C16 104.6(5)
C17 P1 C16 105.8(7)
C15 P1 Co1 115.2(3)
C17 P1 Co1 115.1(4)
C16 P1 Co1 111.6(5)
N10 Co2 C28 81.5(4)
N10 Co2 O2 83.8(3)
C28 Co2 O2 165.2(3)
N10 Co2 P3 95.5(2)
C28 Co2 P3 89.1(3)
O2 Co2 P3 94.35(19)
N10 Co2 P4 96.4(2)
C28 Co2 P4 88.3(3)
O2 Co2 P4 91.4(2)
P3 Co2 P4 167.33(12)
N10 Co2 Cl2 175.8(3)
C28 Co2 Cl2 102.5(3)
O2 Co2 Cl2 92.2(2)
P3 Co2 Cl2 83.51(13)
P4 Co2 Cl2 84.98(15)
C45 P4 C46 103.9(5)
C45 P4 C47 103.8(5)
C46 P4 C47 103.4(6)
C45 P4 Co2 117.7(3)
C46 P4 Co2 112.9(4)
C47 P4 Co2 113.7(3)
C43 P3 C44 104.8(5)
C43 P3 C42 104.9(6)
C44 P3 C42 101.3(5)
C43 P3 Co2 116.1(4)
C44 P3 Co2 114.1(3)
C42 P3 Co2 114.1(3)
C12 O1 Co1 109.8(5)
N7 N8 C6 108.7(8)
O1 C12 C7 119.4(9)
O1 C12 C11 123.6(7)
C7 C12 C11 116.9(8)
C4 C5 C6 119.8(9)
N8 N7 C7 120.7(7)
N8 N7 Co1 122.8(7)
C7 N7 Co1 116.5(5)
C4 C3 C2 121.4(9)
C4 C3 C14 116.5(9)
C2 C3 C14 122.1(9)
C8 C7 N7 126.4(7)
C8 C7 C12 122.8(9)
N7 C7 C12 110.5(7)
C2 C1 C6 118.9(8)
C2 C1 Co1 132.7(6)
C6 C1 Co1 108.4(6)
C5 C4 C3 119.8(9)
C1 C2 C3 119.6(8)
N8 C6 C5 121.3(8)
N8 C6 C1 118.3(8)
C5 C6 C1 120.4(9)
C8 C9 C10 118.7(8)
C8 C9 C13 121.9(9)
C10 C9 C13 119.4(10)
C9 C8 C7 119.8(8)
C11 C10 C9 122.4(9)
C10 C11 C12 119.4(8)
C39 O2 Co2 110.1(5)
N11 N10 C34 121.1(7)
N11 N10 Co2 122.8(7)
C34 N10 Co2 116.1(5)
O2 C39 C38 125.2(8)
O2 C39 C34 117.7(9)
C38 C39 C34 117.1(8)
N10 N11 C33 108.1(8)
C29 C28 C33 114.9(9)
C29 C28 Co2 134.3(7)
C33 C28 Co2 110.7(7)
N10 C34 C35 126.5(7)
N10 C34 C39 112.2(7)
C35 C34 C39 121.3(9)
C32 C33 N11 119.6(8)
C32 C33 C28 123.4(9)
N11 C33 C28 117.0(8)
C33 C32 C31 117.5(8)
C36 C35 C34 120.0(8)
C35 C36 C37 118.6(8)
C35 C36 C40 121.9(9)
C37 C36 C40 119.5(10)
C30 C29 C28 124.1(8)
C29 C30 C31 117.0(9)
C29 C30 C41 118.8(9)
C31 C30 C41 124.3(9)
C38 C37 C36 122.1(9)
C37 C38 C39 120.7(8)
C30 C31 C32 123.1(9)
C21 C26 C25 122.0(13)
C22 C23 C24 123.1(10)
C23 C22 C21 120.8(11)
N9 C24 C23 121.6(10)
N9 C24 C25 121.2(10)
C23 C24 C25 117.2(11)
C26 C21 C22 115.8(12)
C26 C21 C27 122.2(11)
C22 C21 C27 121.6(11)
C24 C25 C26 120.8(11)
C52 C51 C50 120.6(13)
C52 C51 N12 120.8(9)
C50 C51 N12 118.5(11)
C51 C52 C53 120.8(10)
C52 C53 C48 119.1(13)
C49 C48 C53 119.0(14)
C49 C48 C54 122.4(14)
C53 C48 C54 118.6(15)
C49 C50 C51 119.0(14)
C50 C49 C48 121.4(15)

loop_
_geom_bond_atom_site_label_1
_geom_bond_atom_site_label_2
_geom_bond_distance
Co1 N7 1.843(7)
Co1 C1 1.936(9)
Co1 O1 1.988(7)
Co1 P1 2.210(3)
Co1 P2 2.225(3)
Co1 Cl1 2.279(3)
P2 C19 1.794(10)
P2 C20 1.816(11)
P2 C18 1.823(9)
P1 C15 1.794(12)
P1 C17 1.798(8)
P1 C16 1.814(14)
Co2 N10 1.848(7)
Co2 C28 1.893(11)
Co2 O2 2.020(7)
Co2 P3 2.200(3)
Co2 P4 2.213(3)
Co2 Cl2 2.307(4)
P4 C45 1.798(12)
P4 C46 1.800(12)
P4 C47 1.803(10)
P3 C43 1.806(12)
P3 C44 1.807(11)
P3 C42 1.820(9)
O1 C12 1.324(10)
N8 N7 1.285(11)
N8 C6 1.393(11)
C12 C7 1.410(11)
C12 C11 1.411(14)
C14 C3 1.526(13)
C5 C4 1.357(14)
C5 C6 1.395(13)
N7 C7 1.399(12)
C3 C4 1.385(12)
C3 C2 1.395(13)
C7 C8 1.390(12)
C1 C2 1.364(13)
C1 C6 1.420(10)
C9 C8 1.366(13)
C9 C10 1.405(12)
C9 C13 1.503(13)
C10 C11 1.388(12)
O2 C39 1.328(10)
N10 N11 1.302(11)
N10 C34 1.399(11)
C39 C38 1.387(14)
C39 C34 1.438(11)
N11 C33 1.391(12)
C28 C29 1.422(14)
C28 C33 1.426(12)
C34 C35 1.403(11)
C33 C32 1.382(12)
C32 C31 1.409(14)
C35 C36 1.361(13)
C36 C37 1.421(12)
C36 C40 1.550(14)
C29 C30 1.389(13)
C30 C31 1.390(12)
C30 C41 1.494(14)
C37 C38 1.367(12)
C26 C21 1.391(18)
C26 C25 1.406(16)
C23 C22 1.37(2)
C23 C24 1.379(16)
C22 C21 1.430(15)
C24 N9 1.356(14)
C24 C25 1.389(13)
C21 C27 1.476(16)
N12 C51 1.437(17)
C51 C52 1.376(17)
C51 C50 1.393(14)
C52 C53 1.38(2)
C53 C48 1.411(17)
C48 C49 1.40(2)
C48 C54 1.55(2)
C50 C49 1.37(2)
